data_2010219
loop_
_publ_author_name
'Yoshida, T.'
'Nagata, K.'
'Yasuniwa, M.'
'Yoshimatsu, M.'
'Wunderlich, B.'

_publ_section_title
;
 Low-temperature phase of tetrapropylammonium iodide
;
_journal_issue 11
_journal_name_full 'Acta Crystallographica Section C'
_journal_page_first 1758
_journal_page_last 1760
_journal_paper_doi 10.1107/S0108270194000703
_journal_volume 50
_journal_year 1994
_chemical_formula_sum 'C12 H28 I N'
_chemical_formula_weight 313.3
_symmetry_cell_setting orthorhombic
_symmetry_space_group_name_Hall 'P 2ac 2ab'
_symmetry_space_group_name_H-M 'P 21 21 21'
_atom_type_scat_source IntTabIV
_cell_angle_alpha 90.
_cell_angle_beta 90.
_cell_angle_gamma 90.
_cell_formula_units_Z 4
_cell_length_a 14.037(3)
_cell_length_b 11.7160(10)
_cell_length_c 9.3020(10)
_cell_measurement_reflns_used 24
_cell_measurement_temperature 173
_cell_measurement_theta_max 17
_cell_measurement_theta_min 13
_cell_volume 1529.8(4)
_diffrn_measurement_device 'Rigaku four-circle'
_diffrn_measurement_method 2\q-\w
_diffrn_radiation_type MoK\a
_diffrn_radiation_wavelength 0.71069
_diffrn_reflns_av_R_equivalents 0.0166
_diffrn_reflns_limit_h_max 20
_diffrn_reflns_limit_h_min -20
_diffrn_reflns_limit_k_max 16
_diffrn_reflns_limit_k_min 0
_diffrn_reflns_limit_l_max 13
_diffrn_reflns_limit_l_min 0
_diffrn_reflns_number 4932
_diffrn_reflns_theta_max 30.02
_diffrn_standards_decay_% +-2.2
_diffrn_standards_interval_count 100
_diffrn_standards_number 3
_exptl_absorpt_coefficient_mu 2.04
_exptl_absorpt_correction_type none
_exptl_crystal_colour colorless
_exptl_crystal_density_diffrn 1.36
_exptl_crystal_description needle
_exptl_crystal_size_max 0.3
_exptl_crystal_size_mid 0.3
_exptl_crystal_size_min 0.3
_refine_diff_density_max 0.913
_refine_diff_density_min -0.989
_refine_ls_extinction_method none
_refine_ls_goodness_of_fit_obs 0.8657
_refine_ls_hydrogen_treatment 'H atoms refined isotropically'
_refine_ls_number_parameters 239
_refine_ls_number_reflns 2324
_refine_ls_R_factor_obs 0.0292
_refine_ls_shift/esd_max 0.006
_refine_ls_structure_factor_coef F
_refine_ls_weighting_details 'w = a/[\s^2^(F)+bF^2^] where final a = 0.9208 and final b = 0.001'
_refine_ls_weighting_scheme calc
_refine_ls_wR_factor_obs 0.0315
_reflns_number_observed 2324
_reflns_number_total 2559
_reflns_observed_criterion F~o~>3\s(F~o~)
_cod_data_source_file oh1039.cif
_cod_data_source_block oh1039_structure_1_of_1
_cod_depositor_comments
;
The following automatic conversions were performed:

'_refine_ls_weighting_scheme' value 'w = a/[\s^2^(F)+bF^2^] where
final a = 0.9208 and final b = 0.001' was changed to 'calc'. New tag
'_refine_ls_weighting_details' was created. The value of the new tag
was set to 'w = a/[\s^2^(F)+bF^2^] where final a = 0.9208 and final b
= 0.001'.

Automatic conversion script
Id: cif_fix_values 3143 2015-03-26 13:38:13Z robertas 
;
_cod_original_cell_volume 1529.8(5)
_cod_original_formula_sum 'C12 H28 I1 N1'
_cod_database_code 2010219

loop_
_atom_site_label
_atom_site_fract_x
_atom_site_fract_y
_atom_site_fract_z
_atom_site_U_iso_or_equiv
I .069640(10) .40763(2) -.50775(2) .03190(10)
N .05590(10) .5409(2) -.0010(3) .0240(10)
C1 .0721(2) .4178(2) .0463(3) .0290(10)
C2 .0444(3) .3258(3) -.0610(4) .037(2)
C3 .0766(3) .2096(3) -.0046(5) .042(2)
C4 .0701(3) .6185(3) .1288(3) .0290(10)
C5 .1706(2) .6249(3) .1850(4) .034(2)
C6 .1747(4) .7119(6) .3047(5) .048(3)
C7 .1266(2) .5697(3) -.1207(3) .0260(10)
C8 .1263(3) .6937(3) -.1667(4) .035(2)
C9 .2041(3) .7118(5) -.2794(4) .041(2)
C10 -.0443(2) .5588(3) -.0582(4) .031(2)
C11 -.1248(3) .5293(4) .0434(5) .045(2)
C12 -.2191(3) .5518(4) -.0336(7) .057(3)
H11 .043(2) .407(3) .144(3) .010(10)
H12 .147(3) .419(3) .063(4) .030(10)
H21 -.015(3) .333(4) -.073(5) .050(10)
H22 .081(3) .333(4) -.158(3) .050(10)
H31 .149(3) .206(3) .010(5) .040(10)
H32 .051(4) .164(5) -.050(6) .06(2)
H33 .058(4) .195(5) .110(6) .07(2)
H41 .041(3) .692(3) .100(4) .030(10)
H42 .035(3) .591(3) .212(4) .030(10)
H51 .221(3) .644(3) .109(4) .030(10)
H52 .189(3) .554(4) .225(4) .030(10)
H61 .159(3) .793(4) .275(4) .030(10)
H62 .230(4) .724(6) .334(6) .06(2)
H63 .131(3) .690(4) .388(5) .050(10)
H71 .189(3) .549(4) -.078(4) .030(10)
H72 .117(4) .511(5) -.198(6) .07(2)
H81 .140(3) .743(4) -.073(5) .040(10)
H82 .073(3) .715(5) -.193(5) .050(10)
H91 .274(3) .695(3) -.239(4) .040(10)
H92 .195(3) .657(4) -.369(5) .050(10)
H93 .229(5) .790(7) -.294(9) .12(3)
H101 -.051(3) .518(3) -.153(4) .030(10)
H102 -.052(2) .636(3) -.083(4) .020(10)
H111 -.120(3) .444(4) .066(4) .030(10)
H112 -.117(4) .573(5) .143(6) .07(2)
H121 -.261(3) .536(3) .011(5) .030(10)
H122 -.239(4) .501(6) -.126(7) .08(2)
H123 -.226(4) .637(6) .015(8) .10(2)

loop_
_geom_angle_atom_site_label_1
_geom_angle_atom_site_label_2
_geom_angle_atom_site_label_3
_geom_angle
_geom_angle_publ_flag
C1 N C4 108.4(2) yes
C1 N C7 108.8(2) yes
C1 N C10 111.7(2) yes
C4 N C7 111.1(2) yes
C4 N C10 108.4(2) yes
C7 N C10 108.4(2) yes
N C1 C2 116.3(3) yes
N C4 C5 115.3(3) yes
N C7 C8 114.6(3) yes
N C10 C11 116.2(3) yes
C1 C2 C3 109.3(3) yes
C4 C5 C6 109.0(3) yes
C7 C8 C9 109.0(3) yes
C10 C11 C12 108.4(4) yes

loop_
_geom_bond_atom_site_label_1
_geom_bond_atom_site_label_2
_geom_bond_distance
_geom_bond_publ_flag
N C1 1.525(3) yes
N C4 1.525(4) yes
N C7 1.529(4) yes
N C10 1.518(3) yes
C1 C2 1.520(4) yes
C2 C3 1.527(5) yes
C4 C5 1.506(5) yes
C5 C6 1.511(7) yes
C7 C8 1.514(5) yes
C8 C9 1.529(6) yes
C10 C11 1.513(5) yes
C11 C12 1.528(6) yes
